data_2212855
loop_
_publ_author_name
'Gowda, B. Thimme'
'Kozisek, Jozef'
'Tokar\<c\'ik, Miroslav'
'Fuess, Hartmut'

_publ_section_title
;
 2,2,2-Trimethyl-<i>N</i>-(2-methylphenyl)acetamide
;
_journal_issue 4
_journal_name_full 'Acta Crystallographica Section E'
_journal_page_first o1983
_journal_page_last o1984
_journal_paper_doi 10.1107/S1600536807013918
_journal_volume 63
_journal_year 2007
_chemical_formula_moiety 'C12 H17 N O'
_chemical_formula_sum 'C12 H17 N O'
_chemical_formula_weight 191.27
_chemical_name_systematic
;
 N-(2-methylphenyl)-2,2,2-trimethylacetamide
;
_space_group_IT_number 19
_symmetry_cell_setting orthorhombic
_symmetry_space_group_name_Hall 'P 2ac 2ab'
_symmetry_space_group_name_H-M 'P 21 21 21'
_atom_sites_solution_hydrogens geom
_atom_sites_solution_primary direct
_atom_sites_solution_secondary difmap
_cell_angle_alpha 90
_cell_angle_beta 90
_cell_angle_gamma 90
_cell_formula_units_Z 4
_cell_length_a 10.138(2)
_cell_length_b 10.2597(19)
_cell_length_c 11.0305(19)
_cell_measurement_temperature 299(2)
_cell_measurement_theta_max 29.592
_cell_measurement_theta_min 2.7229
_cell_volume 1147.3(4)
_computing_cell_refinement
;
CrysAlis RED (Oxford Diffraction, 2006)
;
_computing_data_collection
;
CrysAlis (Oxford Diffraction, 2006)
;
_computing_data_reduction
;
CrysAlis RED
;
_computing_molecular_graphics 'ORTEP3 for Windows (Farrugia, 1997); PLATON (Spek, 2003)'
_computing_publication_material
;
SHELXL-97 (Sheldrick, 1997)
       PLATON (Spek, 2003)
       WINGX (Farrugia, 1999)
;
_computing_structure_refinement 'SHELXL-97 (Sheldrick, 1997)'
_computing_structure_solution 'SHELXS-97 (Sheldrick, 1997)'
_diffrn_ambient_temperature 299(2)
_diffrn_detector_area_resol_mean 8.4012
_diffrn_measured_fraction_theta_full 0.995
_diffrn_measured_fraction_theta_max 0.995
_diffrn_measurement_device '4-circle kappa geometry goniometer'
_diffrn_measurement_device_type 'Xcalibur System, Oxford Diffraction, Ltd.'
_diffrn_measurement_method '\w scan'
_diffrn_radiation_monochromator graphite
_diffrn_radiation_source 'fine-focus sealed tube'
_diffrn_radiation_type MoK\a
_diffrn_radiation_wavelength 0.71073
_diffrn_reflns_av_R_equivalents 0.0698
_diffrn_reflns_limit_h_max 7
_diffrn_reflns_limit_h_min -12
_diffrn_reflns_limit_k_max 12
_diffrn_reflns_limit_k_min -12
_diffrn_reflns_limit_l_max 13
_diffrn_reflns_limit_l_min -13
_diffrn_reflns_number 7986
_diffrn_reflns_theta_full 26.54
_diffrn_reflns_theta_max 26.54
_diffrn_reflns_theta_min 4.2
_exptl_absorpt_coefficient_mu 0.07
_exptl_absorpt_correction_T_max 0.99026
_exptl_absorpt_correction_T_min 0.96498
_exptl_absorpt_correction_type analytical
_exptl_absorpt_process_details '(CrysAlis RED; Oxford Diffraction, 2006)'
_exptl_crystal_colour colourless
_exptl_crystal_density_diffrn 1.107
_exptl_crystal_density_method 'not measured'
_exptl_crystal_description prism
_exptl_crystal_F_000 416
_exptl_crystal_size_max 0.37
_exptl_crystal_size_mid 0.20
_exptl_crystal_size_min 0.07
_refine_diff_density_max 0.367
_refine_diff_density_min -0.237
_refine_ls_extinction_method none
_refine_ls_goodness_of_fit_ref 1.1
_refine_ls_hydrogen_treatment constr
_refine_ls_matrix_type full
_refine_ls_number_parameters 137
_refine_ls_number_reflns 1375
_refine_ls_number_restraints 0
_refine_ls_restrained_S_all 1.1
_refine_ls_R_factor_all 0.0839
_refine_ls_R_factor_gt 0.0795
_refine_ls_shift/su_max 0.001
_refine_ls_shift/su_mean 0
_refine_ls_structure_factor_coef Fsqd
_refine_ls_weighting_details 'calc w=1/[\s^2^(Fo^2^)+(0.1365P)^2^+0.2494P] where P=(Fo^2^+2Fc^2^)/3'
_refine_ls_weighting_scheme calc
_refine_ls_wR_factor_gt 0.2157
_refine_ls_wR_factor_ref 0.2219
_reflns_number_gt 1289
_reflns_number_total 1375
_reflns_threshold_expression I>2\s(I)
_cod_data_source_file dn2146.cif
_cod_data_source_block I
_cod_database_code 2212855
_cod_database_fobs_code 2212855

loop_
_symmetry_equiv_pos_as_xyz
'x, y, z'
'-x+1/2, -y, z+1/2'
'x+1/2, -y+1/2, -z'
'-x, y+1/2, -z+1/2'

loop_
_atom_site_type_symbol
_atom_site_label
_atom_site_fract_x
_atom_site_fract_y
_atom_site_fract_z
_atom_site_U_iso_or_equiv
_atom_site_adp_type
_atom_site_calc_flag
_atom_site_refinement_flags
_atom_site_occupancy
C C1 0.1829(6) 0.5077(5) 0.4741(6) 0.1002(19) Uani d . 1
H H1A 0.1236 0.5325 0.4103 0.12 Uiso calc R 1
H H1B 0.2507 0.4524 0.4418 0.12 Uiso calc R 1
H H1C 0.2222 0.5843 0.5086 0.12 Uiso calc R 1
C C2 0.1996(9) 0.4080(6) 0.6737(7) 0.135(3) Uani d . 1
H H2A 0.2694 0.3526 0.6453 0.162 Uiso calc R 1
H H2B 0.1541 0.3659 0.7393 0.162 Uiso calc R 1
H H2C 0.236 0.489 0.7016 0.162 Uiso calc R 1
C C3 -0.0062(5) 0.5178(5) 0.6082(7) 0.100(2) Uani d . 1
H H3A -0.0727 0.5144 0.5463 0.12 Uiso calc R 1
H H3B 0.0241 0.6059 0.6174 0.12 Uiso calc R 1
H H3C -0.0427 0.4878 0.6835 0.12 Uiso calc R 1
C C4 0.1058(3) 0.4334(4) 0.5733(4) 0.0542(9) Uani d . 1
C C5 0.0572(3) 0.3035(3) 0.5207(3) 0.0472(8) Uani d . 1
O O6 -0.0575(2) 0.2719(3) 0.5252(3) 0.0686(9) Uani d . 1
N N7 0.1489(3) 0.2275(3) 0.4702(3) 0.0534(8) Uani d . 1
H H7 0.2287 0.2558 0.4694 0.059(11) Uiso calc R 1
C C8 0.1245(3) 0.1033(3) 0.4176(4) 0.0494(8) Uani d . 1
C C9 0.0657(4) 0.0068(4) 0.4825(5) 0.0639(10) Uani d . 1
H H9 0.0384 0.0228 0.5616 0.077 Uiso calc R 1
C C10 0.0458(5) -0.1155(4) 0.4318(5) 0.0769(13) Uani d . 1
H H10 0.0057 -0.1815 0.4762 0.092 Uiso calc R 1
C C11 0.0866(5) -0.1369(5) 0.3149(6) 0.0830(15) Uani d . 1
H H11 0.0741 -0.2183 0.2797 0.1 Uiso calc R 1
C C12 0.1453(4) -0.0401(5) 0.2496(4) 0.0714(12) Uani d . 1
H H12 0.1726 -0.057 0.1707 0.086 Uiso calc R 1
C C13 0.1649(3) 0.0822(4) 0.2979(3) 0.0527(9) Uani d . 1
C C14 0.2293(5) 0.1887(5) 0.2260(4) 0.0755(12) Uani d . 1
H H14A 0.2324 0.1643 0.1421 0.091 Uiso calc R 1
H H14B 0.3173 0.2025 0.2554 0.091 Uiso calc R 1
H H14C 0.1793 0.2677 0.2347 0.091 Uiso calc R 1

loop_
_atom_site_aniso_label
_atom_site_aniso_U_11
_atom_site_aniso_U_22
_atom_site_aniso_U_33
_atom_site_aniso_U_12
_atom_site_aniso_U_13
_atom_site_aniso_U_23
C1 0.120(4) 0.069(3) 0.111(4) -0.031(3) 0.034(4) -0.008(3)
C2 0.213(8) 0.082(4) 0.110(5) 0.014(5) -0.089(5) -0.021(3)
C3 0.083(3) 0.060(3) 0.158(6) -0.006(2) 0.031(4) -0.038(3)
C4 0.0535(18) 0.0496(18) 0.0594(19) -0.0026(15) 0.0009(15) -0.0117(17)
C5 0.0473(16) 0.0488(16) 0.0455(15) -0.0001(14) -0.0017(15) -0.0025(15)
O6 0.0444(13) 0.0638(16) 0.098(2) -0.0027(12) 0.0039(14) -0.0235(16)
N7 0.0419(14) 0.0493(16) 0.0691(18) -0.0026(12) 0.0052(14) -0.0131(14)
C8 0.0427(15) 0.0430(16) 0.063(2) 0.0035(13) -0.0070(15) -0.0041(16)
C9 0.061(2) 0.052(2) 0.078(3) -0.0026(18) 0.001(2) -0.0016(19)
C10 0.071(2) 0.048(2) 0.111(4) -0.0074(19) -0.001(3) 0.005(2)
C11 0.071(3) 0.062(3) 0.116(4) 0.001(2) -0.009(3) -0.032(3)
C12 0.061(2) 0.075(3) 0.078(3) 0.005(2) -0.005(2) -0.026(2)
C13 0.0463(17) 0.056(2) 0.0562(19) 0.0069(15) -0.0051(15) -0.0044(16)
C14 0.076(2) 0.087(3) 0.063(2) 0.012(2) 0.009(2) 0.012(2)

loop_
_atom_type_symbol
_atom_type_description
_atom_type_scat_dispersion_real
_atom_type_scat_dispersion_imag
_atom_type_scat_source
C C 0.0033 0.0016 'International Tables Vol C Tables 4.2.6.8 and 6.1.1.4'
H H 0 0 'International Tables Vol C Tables 4.2.6.8 and 6.1.1.4'
N N 0.0061 0.0033 'International Tables Vol C Tables 4.2.6.8 and 6.1.1.4'
O O 0.0106 0.006 'International Tables Vol C Tables 4.2.6.8 and 6.1.1.4'

loop_
_geom_angle_atom_site_label_1
_geom_angle_atom_site_label_2
_geom_angle_atom_site_label_3
_geom_angle
C4 C1 H1A 109.5
C4 C1 H1B 109.5
H1A C1 H1B 109.5
C4 C1 H1C 109.5
H1A C1 H1C 109.5
H1B C1 H1C 109.5
C4 C2 H2A 109.5
C4 C2 H2B 109.5
H2A C2 H2B 109.5
C4 C2 H2C 109.5
H2A C2 H2C 109.5
H2B C2 H2C 109.5
C4 C3 H3A 109.5
C4 C3 H3B 109.5
H3A C3 H3B 109.5
C4 C3 H3C 109.5
H3A C3 H3C 109.5
H3B C3 H3C 109.5
C3 C4 C2 113.6(5)
C3 C4 C5 111.1(3)
C2 C4 C5 109.6(4)
C3 C4 C1 106.4(4)
C2 C4 C1 106.9(5)
C5 C4 C1 108.8(3)
O6 C5 N7 122.1(3)
O6 C5 C4 121.7(3)
N7 C5 C4 116.2(3)
C5 N7 C8 124.9(3)
C5 N7 H7 117.5
C8 N7 H7 117.5
C9 C8 C13 120.8(4)
C9 C8 N7 121.0(4)
C13 C8 N7 118.2(3)
C8 C9 C10 120.7(5)
C8 C9 H9 119.7
C10 C9 H9 119.7
C11 C10 C9 118.7(5)
C11 C10 H10 120.7
C9 C10 H10 120.7
C12 C11 C10 120.7(4)
C12 C11 H11 119.6
C10 C11 H11 119.6
C11 C12 C13 121.5(4)
C11 C12 H12 119.2
C13 C12 H12 119.2
C12 C13 C8 117.6(4)
C12 C13 C14 121.5(4)
C8 C13 C14 120.9(4)
C13 C14 H14A 109.5
C13 C14 H14B 109.5
H14A C14 H14B 109.5
C13 C14 H14C 109.5
H14A C14 H14C 109.5
H14B C14 H14C 109.5

loop_
_geom_bond_atom_site_label_1
_geom_bond_atom_site_label_2
_geom_bond_distance
C1 C4 1.546(7)
C1 H1A 0.96
C1 H1B 0.96
C1 H1C 0.96
C2 C4 1.483(7)
C2 H2A 0.96
C2 H2B 0.96
C2 H2C 0.96
C3 C4 1.479(6)
C3 H3A 0.96
C3 H3B 0.96
C3 H3C 0.96
C4 C5 1.535(5)
C5 O6 1.207(4)
C5 N7 1.335(4)
N7 C8 1.421(4)
N7 H7 0.86
C8 C9 1.360(6)
C8 C13 1.400(5)
C9 C10 1.387(6)
C9 H9 0.93
C10 C11 1.373(8)
C10 H10 0.93
C11 C12 1.363(7)
C11 H11 0.93
C12 C13 1.377(6)
C12 H12 0.93
C13 C14 1.500(6)
C14 H14A 0.96
C14 H14B 0.96
C14 H14C 0.96

loop_
_geom_hbond_atom_site_label_D
_geom_hbond_atom_site_label_H
_geom_hbond_atom_site_label_A
_geom_hbond_site_symmetry_A
_geom_hbond_distance_DH
_geom_hbond_distance_HA
_geom_hbond_distance_DA
_geom_hbond_angle_DHA
N7 H7 O6 3_556 0.86 2.19 2.977(4) 152.7

loop_
_geom_torsion_atom_site_label_1
_geom_torsion_atom_site_label_2
_geom_torsion_atom_site_label_3
_geom_torsion_atom_site_label_4
_geom_torsion
C3 C4 C5 O6 -9.5(6)
C2 C4 C5 O6 117.0(5)
C1 C4 C5 O6 -126.4(5)
C3 C4 C5 N7 170.7(4)
C2 C4 C5 N7 -62.9(6)
C1 C4 C5 N7 53.8(5)
O6 C5 N7 C8 -0.5(6)
C4 C5 N7 C8 179.4(4)
C5 N7 C8 C9 -55.9(5)
C5 N7 C8 C13 125.3(4)
C13 C8 C9 C10 0.8(6)
N7 C8 C9 C10 -178.0(4)
C8 C9 C10 C11 -0.1(7)
C9 C10 C11 C12 -0.1(7)
C10 C11 C12 C13 -0.4(7)
C11 C12 C13 C8 1.1(6)
C11 C12 C13 C14 -179.9(4)
C9 C8 C13 C12 -1.3(5)
N7 C8 C13 C12 177.6(3)
C9 C8 C13 C14 179.7(4)
N7 C8 C13 C14 -1.4(5)

loop_
_cod_related_entry_id
_cod_related_entry_database
_cod_related_entry_code
1 ChemSpider 2015763
